data_4311657
loop_
_publ_author_name
'Santanu Banerjee'
'Thomas J. Emge'
'John G. Brennan'

_publ_contact_author_address
; 
 Department of Chemistry and Chemical Biology
 610 Taylor Road
 Rutgers, The State University of New Jersey 
 Piscataway, New Jersey  08854-8087  U.S.A. 
;
_publ_contact_author_email bren@rutchem.rutgers.edu
_publ_contact_author_name 'J. G. Brennan'
_publ_section_title
;
 Heterometallic Ln/Hg Compounds with Fluorinated Thiolate Ligands
;
_journal_name_full 'Inorganic Chemistry'
_journal_page_first 6307
_journal_page_last 6312
_journal_paper_doi 10.1021/ic049215q
_journal_volume 43
_journal_year 2004
_chemical_formula_sum 'C92 H80 F50 Hg2 O16 Pr2 S10'
_chemical_formula_weight 3395.16
_space_group_IT_number 2
_symmetry_cell_setting triclinic
_symmetry_space_group_name_Hall '-P 1'
_symmetry_space_group_name_H-M 'P -1'
_atom_sites_solution_hydrogens geom
_atom_sites_solution_primary direct
_atom_sites_solution_secondary difmap
_audit_creation_method SHELXL-97
_cell_angle_alpha 87.046(1)
_cell_angle_beta 84.107(1)
_cell_angle_gamma 64.036(1)
_cell_formula_units_Z 1
_cell_length_a 12.6591(6)
_cell_length_b 13.1702(7)
_cell_length_c 19.5725(10)
_cell_measurement_reflns_used 7555
_cell_measurement_temperature 100(2)
_cell_measurement_theta_max 30.49
_cell_measurement_theta_min 2.63
_cell_volume 2918.2(3)
_computing_cell_refinement 'Bruker SMART'
_computing_data_collection 'Bruker SMART'
_computing_data_reduction 'Bruker SAINT'
_computing_molecular_graphics 'Bruker SHELXTL'
_computing_publication_material 'Bruker SHELXTL'
_computing_structure_refinement 'SHELXL-97 (Sheldrick, 1997)'
_computing_structure_solution 'SHELXS-97 (Sheldrick, 1990)'
_diffrn_ambient_temperature 100(2)
_diffrn_measured_fraction_theta_full 0.985
_diffrn_measured_fraction_theta_max 0.985
_diffrn_measurement_device_type 'CCD area detector'
_diffrn_measurement_method 'phi and omega scans'
_diffrn_radiation_monochromator graphite
_diffrn_radiation_source 'fine-focus sealed tube'
_diffrn_radiation_type MoK\a
_diffrn_radiation_wavelength 0.71073
_diffrn_reflns_av_R_equivalents 0.0210
_diffrn_reflns_av_sigmaI/netI 0.0336
_diffrn_reflns_limit_h_max 18
_diffrn_reflns_limit_h_min -18
_diffrn_reflns_limit_k_max 18
_diffrn_reflns_limit_k_min -18
_diffrn_reflns_limit_l_max 27
_diffrn_reflns_limit_l_min -27
_diffrn_reflns_number 35805
_diffrn_reflns_theta_full 30.51
_diffrn_reflns_theta_max 30.51
_diffrn_reflns_theta_min 2.06
_diffrn_standards_decay_% 0
_diffrn_standards_interval_count 0
_diffrn_standards_number 0
_exptl_absorpt_coefficient_mu 3.760
_exptl_absorpt_correction_T_max 0.6407
_exptl_absorpt_correction_T_min 0.2825
_exptl_absorpt_correction_type multi-scan
_exptl_absorpt_process_details 'SAINT (Bruker-AXS, 2002)'
_exptl_crystal_colour colourless
_exptl_crystal_density_diffrn 1.932
_exptl_crystal_density_method 'not measured'
_exptl_crystal_description lathe
_exptl_crystal_F_000 1648
_exptl_crystal_size_max 0.45
_exptl_crystal_size_mid 0.33
_exptl_crystal_size_min 0.13
_refine_diff_density_max 2.305
_refine_diff_density_min -2.324
_refine_diff_density_rms 0.127
_refine_ls_extinction_method none
_refine_ls_goodness_of_fit_ref 1.017
_refine_ls_hydrogen_treatment mixed
_refine_ls_matrix_type full
_refine_ls_number_parameters 991
_refine_ls_number_reflns 17541
_refine_ls_number_restraints 696
_refine_ls_restrained_S_all 1.038
_refine_ls_R_factor_all 0.0470
_refine_ls_R_factor_gt 0.0396
_refine_ls_shift/su_max 0.001
_refine_ls_shift/su_mean 0.000
_refine_ls_structure_factor_coef Fsqd
_refine_ls_weighting_details 'calc w=1/[\s^2^(Fo^2^)+(0.0400P)^2^+8.5000P] where P=(Fo^2^+2Fc^2^)/3'
_refine_ls_weighting_scheme calc
_refine_ls_wR_factor_gt 0.0917
_refine_ls_wR_factor_ref 0.0955
_reflns_number_gt 15156
_reflns_number_total 17541
_reflns_threshold_expression >2sigma(I)
_cod_data_source_file ic049215qsi20040616_050252_4.cif
_cod_data_source_block prhgscf2
_cod_depositor_comments
;
The following automatic conversions were performed:
'_symmetry_cell_setting' value 'Triclinic' changed to 'triclinic'
according to '/home/saulius/struct/CIF-dictionaries/cif_core.dic'
dictionary named 'cif_core.dic' version 2.4.1 from 2010-06-29.

Automatic conversion script
Id: cif_fix_enum 1527 2010-12-29 10:47:43Z saulius 
;
_cod_database_code 4311657

loop_
_symmetry_equiv_pos_as_xyz
'x, y, z'
'-x, -y, -z'

loop_
_atom_site_label
_atom_site_type_symbol
_atom_site_fract_x
_atom_site_fract_y
_atom_site_fract_z
_atom_site_U_iso_or_equiv
_atom_site_adp_type
_atom_site_occupancy
_atom_site_symmetry_multiplicity
_atom_site_calc_flag
_atom_site_refinement_flags
_atom_site_disorder_assembly
_atom_site_disorder_group
Pr1 Pr 0.377453(15) 0.749450(14) 0.154186(8) 0.01723(4) Uani 1 1 d U . .
S1 S 0.32302(8) 0.58956(8) 0.08840(5) 0.02481(17) Uani 1 1 d U . .
S2 S 0.22042(9) 0.91634(8) 0.06839(5) 0.03007(19) Uani 1 1 d U . .
C1 C 0.1780(3) 0.6142(3) 0.1156(2) 0.0293(8) Uani 1 1 d U . .
C2 C 0.1078(3) 0.6950(4) 0.1642(2) 0.0316(8) Uani 1 1 d U . .
C3 C -0.0075(4) 0.7176(4) 0.1877(2) 0.0421(11) Uani 1 1 d U . .
C4 C -0.0568(4) 0.6566(5) 0.1610(3) 0.0523(14) Uani 1 1 d U . .
C5 C 0.0064(5) 0.5760(5) 0.1136(3) 0.0527(15) Uani 1 1 d U . .
C6 C 0.1226(4) 0.5538(4) 0.0910(2) 0.0405(10) Uani 1 1 d U . .
C7 C 0.1143(3) 0.8779(3) 0.0426(2) 0.0304(8) Uani 1 1 d U . .
C8 C 0.0024(4) 0.9143(4) 0.0773(2) 0.0396(10) Uani 1 1 d U . .
C9 C -0.0813(4) 0.8835(5) 0.0568(3) 0.0508(14) Uani 1 1 d U . .
C10 C -0.0564(4) 0.8170(5) 0.0006(3) 0.0494(13) Uani 1 1 d U . .
C11 C 0.0515(4) 0.7821(4) -0.0361(3) 0.0428(10) Uani 1 1 d U . .
C12 C 0.1336(4) 0.8129(4) -0.0151(2) 0.0344(8) Uani 1 1 d U . .
F1 F 0.15315(19) 0.7597(2) 0.18982(11) 0.0311(5) Uani 1 1 d U . .
F2 F -0.0687(2) 0.7989(3) 0.23283(16) 0.0586(9) Uani 1 1 d U . .
F3 F -0.1691(3) 0.6760(4) 0.1807(2) 0.0752(12) Uani 1 1 d U . .
F4 F -0.0417(3) 0.5149(4) 0.0866(2) 0.0764(12) Uani 1 1 d U . .
F5 F 0.1811(3) 0.4739(3) 0.04454(16) 0.0538(8) Uani 1 1 d U . .
F6 F -0.0262(2) 0.9791(3) 0.13313(15) 0.0534(8) Uani 1 1 d U . .
F7 F -0.1867(3) 0.9176(3) 0.09323(19) 0.0715(11) Uani 1 1 d U . .
F8 F -0.1380(3) 0.7867(3) -0.0182(2) 0.0730(11) Uani 1 1 d U . .
F9 F 0.0762(3) 0.7177(3) -0.09196(18) 0.0621(9) Uani 1 1 d U . .
F10 F 0.2373(2) 0.7769(2) -0.05395(13) 0.0397(6) Uani 1 1 d U . .
O1 O 0.3550(2) 0.6438(2) 0.26313(12) 0.0243(5) Uani 1 1 d U . .
O2 O 0.2546(3) 0.8720(2) 0.25457(14) 0.0328(6) Uani 1 1 d U . .
O3 O 0.5329(2) 0.7416(2) 0.23173(13) 0.0289(5) Uani 1 1 d U . .
O4 O 0.4241(3) 0.9195(3) 0.15212(19) 0.0471(8) Uani 1 1 d U . .
O5 O 0.5699(2) 0.5629(2) 0.13437(17) 0.0346(6) Uani 1 1 d U . .
O6 O 0.5159(2) 0.7414(2) 0.04914(13) 0.0277(5) Uani 1 1 d U . .
C13 C 0.3216(4) 0.5526(3) 0.2722(2) 0.0334(8) Uani 1 1 d U . .
H13A H 0.3726 0.4960 0.3035 0.050 Uiso 1 1 calc R . .
H13B H 0.3301 0.5178 0.2276 0.050 Uiso 1 1 calc R . .
H13C H 0.2393 0.5816 0.2915 0.050 Uiso 1 1 calc R . .
C14 C 0.3283(4) 0.7076(4) 0.3251(2) 0.0357(9) Uani 1 1 d U . .
H14A H 0.3982 0.7178 0.3351 0.043 Uiso 1 1 calc R . .
H14B H 0.3088 0.6659 0.3640 0.043 Uiso 1 1 calc R . .
C15 C 0.2284(4) 0.8183(4) 0.3176(2) 0.0397(10) Uani 1 1 d U . .
H15A H 0.2165 0.8658 0.3578 0.048 Uiso 1 1 calc R . .
H15B H 0.1554 0.8092 0.3144 0.048 Uiso 1 1 calc R . .
C16 C 0.1630(5) 0.9852(4) 0.2479(2) 0.0540(14) Uani 1 1 d U . .
H16A H 0.0866 0.9829 0.2487 0.081 Uiso 1 1 calc R . .
H16B H 0.1787 1.0184 0.2043 0.081 Uiso 1 1 calc R . .
H16C H 0.1617 1.0312 0.2860 0.081 Uiso 1 1 calc R . .
C17 C 0.6148(4) 0.6406(4) 0.2642(2) 0.0337(8) Uani 1 1 d U . .
H17A H 0.6548 0.5810 0.2298 0.051 Uiso 1 1 calc R . .
H17B H 0.5717 0.6154 0.3003 0.051 Uiso 1 1 calc R . .
H17C H 0.6733 0.6568 0.2845 0.051 Uiso 1 1 calc R . .
C18 C 0.5544(5) 0.8369(4) 0.2417(3) 0.0491(12) Uani 1 1 d U . .
H18A H 0.6301 0.8266 0.2161 0.059 Uiso 1 1 calc R . .
H18B H 0.5606 0.8441 0.2910 0.059 Uiso 1 1 calc R . .
C19 C 0.4607(8) 0.9371(5) 0.2181(4) 0.074(2) Uani 1 1 d U . .
H19A H 0.4867 0.9981 0.2124 0.088 Uiso 1 1 calc R . .
H19B H 0.3923 0.9616 0.2531 0.088 Uiso 1 1 calc R . .
C20 C 0.4372(6) 0.9883(5) 0.0981(3) 0.0588(15) Uani 1 1 d U . .
H20A H 0.4088 1.0657 0.1146 0.088 Uiso 1 1 calc R . .
H20B H 0.3912 0.9880 0.0608 0.088 Uiso 1 1 calc R . .
H20C H 0.5206 0.9594 0.0811 0.088 Uiso 1 1 calc R . .
C21 C 0.5901(4) 0.4500(4) 0.1505(3) 0.0415(10) Uani 1 1 d U . .
H21A H 0.5753 0.4165 0.1112 0.062 Uiso 1 1 calc R . .
H21B H 0.5368 0.4494 0.1905 0.062 Uiso 1 1 calc R . .
H21C H 0.6720 0.4061 0.1611 0.062 Uiso 1 1 calc R . .
C22 C 0.6595(4) 0.5602(4) 0.0804(2) 0.0365(9) Uani 1 1 d U . .
H22A H 0.6546 0.5235 0.0388 0.044 Uiso 1 1 calc R . .
H22B H 0.7394 0.5180 0.0961 0.044 Uiso 1 1 calc R . .
C23 C 0.6341(4) 0.6825(4) 0.0654(2) 0.0386(9) Uani 1 1 d U . .
H23A H 0.6462 0.7166 0.1060 0.046 Uiso 1 1 calc R . .
H23B H 0.6882 0.6870 0.0264 0.046 Uiso 1 1 calc R . .
C24 C 0.4997(4) 0.7379(4) -0.02270(19) 0.0377(9) Uani 1 1 d U . .
H24A H 0.5483 0.7682 -0.0507 0.057 Uiso 1 1 calc R . .
H24B H 0.4165 0.7835 -0.0302 0.057 Uiso 1 1 calc R . .
H24C H 0.5234 0.6596 -0.0359 0.057 Uiso 1 1 calc R . .
S3 S 0.44488(7) 0.54011(6) 0.59149(4) 0.01919(14) Uani 1 1 d DU . .
C25 C 0.3169(3) 0.6681(3) 0.59753(16) 0.0200(6) Uani 1 1 d U . .
C26 C 0.2618(4) 0.7299(3) 0.54132(18) 0.0333(9) Uani 1 1 d U . .
C27 C 0.1635(4) 0.8321(3) 0.5474(2) 0.0342(9) Uani 1 1 d U . .
C28 C 0.1152(3) 0.8767(3) 0.6104(2) 0.0304(8) Uani 1 1 d U . .
C29 C 0.1674(4) 0.8192(4) 0.6679(2) 0.0357(9) Uani 1 1 d U . .
C30 C 0.2657(3) 0.7169(3) 0.66041(18) 0.0278(7) Uani 1 1 d U . .
F11 F 0.3044(3) 0.6892(3) 0.47839(13) 0.0745(13) Uani 1 1 d U . .
F12 F 0.1151(3) 0.8886(3) 0.49132(14) 0.0678(11) Uani 1 1 d U . .
F13 F 0.0195(2) 0.9761(2) 0.61729(14) 0.0444(6) Uani 1 1 d U . .
F14 F 0.1229(3) 0.8636(3) 0.73024(14) 0.0724(12) Uani 1 1 d U . .
F15 F 0.3138(3) 0.6642(2) 0.71801(12) 0.0547(9) Uani 1 1 d U . .
Hg1A Hg 0.40460(9) 0.42230(8) 0.49828(6) 0.02770(13) Uani 0.50 1 d PDU . 1
S4A S 0.46470(19) 0.23614(14) 0.55326(10) 0.0281(3) Uani 0.50 1 d PDU A 1
C31A C 0.3768(7) 0.1831(6) 0.5190(4) 0.0255(14) Uani 0.50 1 d PU A 1
C32A C 0.3053(8) 0.1470(6) 0.5613(4) 0.0293(15) Uani 0.50 1 d PU A 1
C33A C 0.2390(7) 0.0988(7) 0.5356(5) 0.0375(19) Uani 0.50 1 d PU A 1
C34A C 0.2442(8) 0.0857(7) 0.4663(6) 0.043(2) Uani 0.50 1 d PU A 1
C35A C 0.3147(9) 0.1188(9) 0.4226(5) 0.044(2) Uani 0.50 1 d PU A 1
C36A C 0.3792(8) 0.1674(8) 0.4490(4) 0.0361(18) Uani 0.50 1 d PU A 1
F16A F 0.2958(6) 0.1588(6) 0.6290(3) 0.0453(13) Uani 0.50 1 d PU A 1
F17A F 0.1694(6) 0.0672(6) 0.5785(4) 0.0602(17) Uani 0.50 1 d PU A 1
F18A F 0.1795(6) 0.0406(5) 0.4407(4) 0.0620(19) Uani 0.50 1 d PU A 1
F19A F 0.3210(7) 0.1052(7) 0.3547(4) 0.076(2) Uani 0.50 1 d PU A 1
F20A F 0.4489(7) 0.1961(7) 0.4049(3) 0.0586(17) Uani 0.50 1 d PU A 1
S5A S 0.20830(15) 0.52816(19) 0.45798(11) 0.0347(3) Uani 0.50 1 d PDU B 1
C37A C 0.1353(6) 0.4582(7) 0.5067(4) 0.0267(14) Uani 0.50 1 d PU B 1
C38A C 0.1154(8) 0.4673(8) 0.5777(4) 0.0317(16) Uani 0.50 1 d PU B 1
C39A C 0.0523(9) 0.4171(9) 0.6158(5) 0.047(2) Uani 0.50 1 d PU B 1
C40A C 0.0085(8) 0.3561(8) 0.5830(7) 0.051(3) Uani 0.50 1 d PU B 1
C41A C 0.0251(8) 0.3457(8) 0.5132(7) 0.046(2) Uani 0.50 1 d PU B 1
C42A C 0.0887(7) 0.3966(7) 0.4759(5) 0.0335(17) Uani 0.50 1 d PU B 1
F21A F 0.1573(6) 0.5264(6) 0.6111(3) 0.0533(15) Uani 0.50 1 d PU B 1
F22A F 0.0349(8) 0.4280(8) 0.6838(4) 0.080(3) Uani 0.50 1 d PU B 1
F23A F -0.0530(6) 0.3081(7) 0.6211(5) 0.087(3) Uani 0.50 1 d PU B 1
F24A F -0.0181(6) 0.2873(6) 0.4820(5) 0.082(3) Uani 0.50 1 d PU B 1
F25A F 0.1039(6) 0.3851(6) 0.4076(3) 0.0583(17) Uani 0.50 1 d PU B 1
Hg1B Hg 0.42543(9) 0.40199(8) 0.50604(6) 0.02770(13) Uani 0.50 1 d PDU . 2
S4B S 0.52893(19) 0.20961(14) 0.55453(10) 0.0281(3) Uani 0.50 1 d PDU C 2
C31B C 0.4629(7) 0.1421(5) 0.5118(4) 0.0223(13) Uani 0.50 1 d PU C 2
C32B C 0.3896(7) 0.0983(7) 0.5466(4) 0.0271(14) Uani 0.50 1 d PU C 2
C33B C 0.3348(8) 0.0476(7) 0.5133(5) 0.0350(18) Uani 0.50 1 d PU C 2
C34B C 0.3497(8) 0.0396(7) 0.4429(4) 0.0332(17) Uani 0.50 1 d PU C 2
C35B C 0.4247(7) 0.0786(6) 0.4073(4) 0.0297(16) Uani 0.50 1 d PU C 2
C36B C 0.4797(7) 0.1282(6) 0.4407(4) 0.0266(14) Uani 0.50 1 d PU C 2
F16B F 0.3682(7) 0.1070(6) 0.6150(3) 0.0437(13) Uani 0.50 1 d PU C 2
F17B F 0.2631(6) 0.0098(6) 0.5489(3) 0.0536(15) Uani 0.50 1 d PU C 2
F18B F 0.2959(5) -0.0069(5) 0.4088(3) 0.0495(15) Uani 0.50 1 d PU C 2
F19B F 0.4437(6) 0.0674(5) 0.3382(3) 0.0518(15) Uani 0.50 1 d PU C 2
F20B F 0.5498(5) 0.1650(4) 0.4034(3) 0.0379(11) Uani 0.50 1 d PU C 2
S5B S 0.26284(16) 0.4338(2) 0.43733(10) 0.0347(3) Uani 0.50 1 d PDU D 2
C37B C 0.1844(6) 0.3722(6) 0.4888(4) 0.0252(14) Uani 0.50 1 d PU D 2
C38B C 0.1590(7) 0.3888(8) 0.5589(4) 0.0341(17) Uani 0.50 1 d PU D 2
C39B C 0.0950(8) 0.3385(10) 0.5977(5) 0.047(2) Uani 0.50 1 d PU D 2
C40B C 0.0560(9) 0.2734(10) 0.5674(7) 0.057(3) Uani 0.50 1 d PU D 2
C41B C 0.0789(8) 0.2551(8) 0.4973(6) 0.048(2) Uani 0.50 1 d PU D 2
C42B C 0.1417(7) 0.3047(7) 0.4590(5) 0.0363(18) Uani 0.50 1 d PU D 2
F21B F 0.1920(5) 0.4541(6) 0.5921(3) 0.0434(12) Uani 0.50 1 d PU D 2
F22B F 0.0716(7) 0.3572(9) 0.6653(4) 0.077(3) Uani 0.50 1 d PU D 2
F23B F -0.0046(7) 0.2236(8) 0.6045(5) 0.089(3) Uani 0.50 1 d PU D 2
F24B F 0.0421(6) 0.1897(6) 0.4664(5) 0.079(2) Uani 0.50 1 d PU D 2
F25B F 0.1622(5) 0.2862(5) 0.3915(3) 0.0460(13) Uani 0.50 1 d PU D 2
O7 O 0.5117(6) 0.1740(6) 0.1894(3) 0.109(2) Uani 1 1 d U . .
O8A O 0.2675(10) 0.2887(9) 0.1691(5) 0.074(3) Uani 0.50 1 d PU . .
O8B O 0.2829(11) 0.2193(8) 0.2012(5) 0.081(3) Uani 0.50 1 d PU . .
C43 C 0.6323(8) 0.1321(7) 0.1988(5) 0.087(2) Uani 1 1 d U . .
H43A H 0.6561 0.1937 0.1928 0.130 Uiso 1 1 calc R . .
H43B H 0.6786 0.0731 0.1650 0.130 Uiso 1 1 calc R . .
H43C H 0.6461 0.1004 0.2452 0.130 Uiso 1 1 calc R . .
C44 C 0.4409(7) 0.2517(7) 0.2309(4) 0.078(2) Uani 1 1 d U . .
H44A H 0.4581 0.3180 0.2231 0.094 Uiso 1 1 calc R . .
H44B H 0.4593 0.2243 0.2782 0.094 Uiso 1 1 calc R . .
C45 C 0.3148(7) 0.2901(6) 0.2274(4) 0.0739(19) Uani 1 1 d U . .
H45A H 0.2900 0.2450 0.2617 0.089 Uiso 1 1 calc R . .
H45B H 0.2758 0.3690 0.2438 0.089 Uiso 1 1 calc R . .
C46 C 0.1551(10) 0.2871(10) 0.1846(7) 0.135(4) Uani 1 1 d U . .
H46A H 0.1667 0.2113 0.2002 0.202 Uiso 1 1 calc R . .
H46B H 0.1121 0.3072 0.1433 0.202 Uiso 1 1 calc R . .
H46C H 0.1095 0.3418 0.2209 0.202 Uiso 1 1 calc R . .

loop_
_atom_site_aniso_label
_atom_site_aniso_U_11
_atom_site_aniso_U_22
_atom_site_aniso_U_33
_atom_site_aniso_U_23
_atom_site_aniso_U_13
_atom_site_aniso_U_12
Pr1 0.02135(8) 0.01846(8) 0.01304(7) -0.00152(6) -0.00235(6) -0.00941(6)
S1 0.0278(4) 0.0263(4) 0.0251(4) -0.0016(3) -0.0086(3) -0.0147(3)
S2 0.0342(5) 0.0242(4) 0.0284(4) 0.0066(3) -0.0090(4) -0.0091(4)
C1 0.0311(18) 0.036(2) 0.0287(18) 0.0147(15) -0.0159(15) -0.0212(16)
C2 0.0288(18) 0.041(2) 0.0288(18) 0.0158(16) -0.0126(15) -0.0180(16)
C3 0.033(2) 0.055(3) 0.038(2) 0.024(2) -0.0123(18) -0.020(2)
C4 0.034(2) 0.078(4) 0.054(3) 0.027(3) -0.012(2) -0.034(3)
C5 0.053(3) 0.072(4) 0.062(3) 0.036(3) -0.037(3) -0.051(3)
C6 0.049(3) 0.047(3) 0.043(2) 0.012(2) -0.021(2) -0.034(2)
C7 0.0279(18) 0.0283(18) 0.0307(18) 0.0105(14) -0.0097(14) -0.0079(15)
C8 0.033(2) 0.039(2) 0.033(2) 0.0160(17) -0.0091(17) -0.0040(17)
C9 0.026(2) 0.059(3) 0.058(3) 0.034(3) -0.012(2) -0.011(2)
C10 0.037(2) 0.053(3) 0.064(3) 0.028(3) -0.027(2) -0.023(2)
C11 0.044(2) 0.038(2) 0.049(3) 0.013(2) -0.023(2) -0.018(2)
C12 0.033(2) 0.036(2) 0.035(2) 0.0109(16) -0.0121(16) -0.0144(17)
F1 0.0261(11) 0.0373(12) 0.0273(11) 0.0018(9) -0.0039(9) -0.0113(9)
F2 0.0321(14) 0.078(2) 0.0518(18) 0.0138(16) 0.0056(13) -0.0143(14)
F3 0.0389(16) 0.117(3) 0.084(3) 0.039(2) -0.0146(16) -0.050(2)
F4 0.075(2) 0.106(3) 0.092(3) 0.024(2) -0.036(2) -0.076(2)
F5 0.0654(19) 0.0642(19) 0.0564(18) -0.0040(15) -0.0172(15) -0.0478(17)
F6 0.0361(14) 0.0610(19) 0.0379(14) 0.0059(13) -0.0002(11) 0.0006(13)
F7 0.0289(14) 0.099(3) 0.070(2) 0.038(2) -0.0060(14) -0.0165(16)
F8 0.0535(19) 0.077(2) 0.107(3) 0.038(2) -0.043(2) -0.0419(18)
F9 0.065(2) 0.060(2) 0.070(2) -0.0028(16) -0.0327(17) -0.0292(17)
F10 0.0387(13) 0.0456(14) 0.0332(13) -0.0031(11) -0.0064(10) -0.0159(11)
O1 0.0299(13) 0.0319(13) 0.0155(10) -0.0007(9) -0.0021(9) -0.0174(11)
O2 0.0377(15) 0.0285(13) 0.0243(13) -0.0075(10) 0.0004(11) -0.0072(11)
O3 0.0329(14) 0.0339(14) 0.0251(12) -0.0070(10) -0.0054(10) -0.0180(12)
O4 0.067(2) 0.0316(16) 0.055(2) -0.0006(14) -0.0116(17) -0.0307(16)
O5 0.0259(13) 0.0280(14) 0.0498(18) -0.0006(12) -0.0047(12) -0.0114(11)
O6 0.0289(13) 0.0395(15) 0.0182(11) -0.0012(10) 0.0007(10) -0.0186(11)
C13 0.048(2) 0.0313(19) 0.0243(17) 0.0072(14) -0.0084(16) -0.0200(18)
C14 0.055(3) 0.034(2) 0.0203(17) -0.0021(15) -0.0007(16) -0.0211(19)
C15 0.052(3) 0.043(2) 0.0204(17) -0.0069(16) 0.0045(17) -0.019(2)
C16 0.072(4) 0.029(2) 0.033(2) -0.0057(17) 0.006(2) 0.002(2)
C17 0.033(2) 0.044(2) 0.0283(19) -0.0011(16) -0.0064(15) -0.0201(18)
C18 0.059(3) 0.042(2) 0.061(3) 0.001(2) -0.029(3) -0.031(2)
C19 0.124(6) 0.056(4) 0.063(4) -0.002(3) -0.029(4) -0.055(4)
C20 0.100(5) 0.054(3) 0.043(3) 0.008(2) -0.009(3) -0.052(3)
C21 0.040(2) 0.035(2) 0.043(2) 0.0004(18) -0.0096(19) -0.0081(18)
C22 0.0298(19) 0.046(2) 0.033(2) -0.0058(17) -0.0009(16) -0.0148(18)
C23 0.037(2) 0.049(3) 0.036(2) -0.0081(19) 0.0015(17) -0.024(2)
C24 0.037(2) 0.053(3) 0.0184(17) -0.0024(16) -0.0001(15) -0.0162(19)
S3 0.0191(3) 0.0167(3) 0.0209(4) 0.0007(3) -0.0037(3) -0.0066(3)
C25 0.0209(14) 0.0191(14) 0.0179(14) 0.0016(11) -0.0061(11) -0.0061(12)
C26 0.035(2) 0.0322(19) 0.0163(15) -0.0010(13) -0.0072(14) 0.0019(16)
C27 0.035(2) 0.0308(19) 0.0230(17) 0.0058(14) -0.0111(15) -0.0003(16)
C28 0.0243(17) 0.0217(16) 0.0333(19) 0.0007(14) -0.0041(14) 0.0012(13)
C29 0.036(2) 0.032(2) 0.0224(17) -0.0022(15) 0.0012(15) 0.0003(16)
C30 0.0297(18) 0.0265(17) 0.0168(15) 0.0041(12) -0.0051(13) -0.0025(14)
F11 0.080(2) 0.0628(19) 0.0161(11) -0.0055(12) -0.0133(13) 0.0314(17)
F12 0.066(2) 0.0561(18) 0.0286(13) 0.0088(12) -0.0187(13) 0.0244(15)
F13 0.0331(13) 0.0312(13) 0.0445(15) 0.0026(11) -0.0039(11) 0.0081(10)
F14 0.073(2) 0.0583(19) 0.0274(14) -0.0089(13) 0.0044(14) 0.0245(16)
F15 0.0626(18) 0.0442(15) 0.0167(11) 0.0038(10) -0.0072(11) 0.0144(13)
Hg1A 0.0151(3) 0.0133(3) 0.0554(2) -0.0031(2) -0.00158(19) -0.0068(2)
S4A 0.0354(8) 0.0206(6) 0.0369(6) 0.0010(5) -0.0158(8) -0.0177(7)
C31A 0.029(4) 0.014(3) 0.037(4) -0.003(3) -0.010(3) -0.010(3)
C32A 0.036(4) 0.022(3) 0.036(4) 0.009(3) -0.015(3) -0.017(3)
C33A 0.029(4) 0.024(4) 0.064(6) 0.009(4) -0.014(4) -0.014(3)
C34A 0.033(4) 0.028(4) 0.072(6) -0.016(4) -0.016(4) -0.015(3)
C35A 0.047(5) 0.045(5) 0.044(5) -0.024(4) -0.007(4) -0.021(4)
C36A 0.044(5) 0.040(4) 0.034(4) -0.009(3) -0.003(3) -0.026(4)
F16A 0.052(4) 0.054(4) 0.039(3) 0.014(3) -0.013(3) -0.032(3)
F17A 0.053(4) 0.059(4) 0.088(5) 0.019(3) -0.013(3) -0.043(3)
F18A 0.049(3) 0.045(3) 0.105(5) -0.025(3) -0.025(3) -0.026(3)
F19A 0.087(5) 0.102(6) 0.053(4) -0.040(4) -0.010(4) -0.050(5)
F20A 0.072(4) 0.084(5) 0.038(3) -0.013(3) 0.001(3) -0.051(4)
S5A 0.0259(6) 0.0479(8) 0.0377(7) 0.0195(6) -0.0086(5) -0.0236(6)
C37A 0.016(3) 0.034(4) 0.033(4) 0.007(3) -0.005(3) -0.014(3)
C38A 0.033(4) 0.038(4) 0.030(4) 0.006(3) -0.004(3) -0.021(4)
C39A 0.038(5) 0.047(6) 0.044(5) 0.018(4) 0.010(4) -0.011(4)
C40A 0.026(4) 0.031(5) 0.092(8) 0.024(5) 0.008(5) -0.014(4)
C41A 0.025(4) 0.033(4) 0.090(8) 0.003(5) -0.015(4) -0.019(3)
C42A 0.025(3) 0.031(4) 0.047(5) -0.002(3) -0.014(3) -0.011(3)
F21A 0.067(4) 0.054(4) 0.049(3) -0.002(3) -0.021(3) -0.032(3)
F22A 0.083(6) 0.083(6) 0.043(4) 0.022(4) 0.019(4) -0.015(5)
F23A 0.038(3) 0.060(4) 0.156(8) 0.055(5) 0.012(4) -0.025(3)
F24A 0.051(4) 0.048(4) 0.167(8) 0.000(4) -0.045(5) -0.032(3)
F25A 0.052(3) 0.065(4) 0.050(3) -0.014(3) -0.020(3) -0.014(3)
Hg1B 0.0151(3) 0.0133(3) 0.0554(2) -0.0031(2) -0.00158(19) -0.0068(2)
S4B 0.0354(8) 0.0206(6) 0.0369(6) 0.0010(5) -0.0158(8) -0.0177(7)
C31B 0.032(4) 0.015(3) 0.025(3) -0.002(2) -0.010(3) -0.012(3)
C32B 0.038(4) 0.029(4) 0.024(3) 0.001(3) -0.010(3) -0.022(3)
C33B 0.043(5) 0.027(4) 0.049(5) 0.005(3) -0.017(4) -0.027(4)
C34B 0.045(4) 0.023(4) 0.041(4) -0.007(3) -0.019(4) -0.019(3)
C35B 0.041(4) 0.020(3) 0.026(3) -0.009(3) -0.011(3) -0.009(3)
C36B 0.031(4) 0.021(3) 0.028(4) -0.006(3) -0.004(3) -0.010(3)
F16B 0.066(4) 0.055(4) 0.028(3) 0.001(2) -0.006(3) -0.044(3)
F17B 0.063(4) 0.062(4) 0.062(4) 0.008(3) -0.010(3) -0.052(3)
F18B 0.056(3) 0.043(3) 0.065(4) -0.011(3) -0.029(3) -0.029(3)
F19B 0.074(4) 0.053(3) 0.030(3) -0.018(2) -0.009(3) -0.025(3)
F20B 0.043(3) 0.042(3) 0.034(3) -0.006(2) 0.005(2) -0.024(2)
S5B 0.0259(6) 0.0479(8) 0.0377(7) 0.0195(6) -0.0086(5) -0.0236(6)
C37B 0.018(3) 0.030(4) 0.034(4) 0.013(3) -0.007(3) -0.017(3)
C38B 0.021(3) 0.044(5) 0.034(4) 0.011(4) -0.004(3) -0.012(3)
C39B 0.032(5) 0.052(6) 0.044(5) 0.024(5) 0.003(4) -0.010(4)
C40B 0.034(5) 0.048(6) 0.085(8) 0.029(6) 0.006(5) -0.021(5)
C41B 0.034(4) 0.039(5) 0.082(8) 0.011(5) -0.013(5) -0.025(4)
C42B 0.029(4) 0.034(4) 0.055(5) 0.005(4) -0.015(4) -0.020(3)
F21B 0.041(3) 0.056(4) 0.031(3) -0.003(3) -0.004(2) -0.019(3)
F22B 0.059(5) 0.095(6) 0.049(4) 0.031(4) 0.015(3) -0.017(5)
F23B 0.053(4) 0.077(5) 0.135(7) 0.049(5) 0.014(4) -0.038(4)
F24B 0.050(4) 0.058(4) 0.152(8) 0.006(5) -0.015(4) -0.045(3)
F25B 0.042(3) 0.051(3) 0.056(3) -0.008(3) -0.015(3) -0.027(3)
O7 0.096(4) 0.121(5) 0.084(4) -0.058(4) -0.018(3) -0.016(4)
O8A 0.092(7) 0.064(6) 0.080(6) 0.010(5) -0.031(5) -0.042(5)
O8B 0.129(9) 0.060(5) 0.080(6) 0.017(5) -0.045(6) -0.059(6)
C43 0.096(6) 0.080(5) 0.091(6) -0.023(4) 0.003(5) -0.045(5)
C44 0.100(5) 0.083(5) 0.077(4) -0.036(4) 0.014(4) -0.064(4)
C45 0.088(5) 0.047(3) 0.090(5) -0.010(3) -0.015(4) -0.030(3)
C46 0.120(8) 0.119(8) 0.199(12) 0.024(8) -0.061(8) -0.076(7)

loop_
_atom_type_symbol
_atom_type_description
_atom_type_scat_dispersion_real
_atom_type_scat_dispersion_imag
_atom_type_scat_source
C C 0.0033 0.0016 'International Tables Vol C Tables 4.2.6.8 and 6.1.1.4'
H H 0.0000 0.0000 'International Tables Vol C Tables 4.2.6.8 and 6.1.1.4'
O O 0.0106 0.0060 'International Tables Vol C Tables 4.2.6.8 and 6.1.1.4'
F F 0.0171 0.0103 'International Tables Vol C Tables 4.2.6.8 and 6.1.1.4'
S S 0.1246 0.1234 'International Tables Vol C Tables 4.2.6.8 and 6.1.1.4'
Pr Pr -0.2180 2.8214 'International Tables Vol C Tables 4.2.6.8 and 6.1.1.4'
Hg Hg -2.3894 9.2266 'International Tables Vol C Tables 4.2.6.8 and 6.1.1.4'

loop_
_geom_angle_atom_site_label_1
_geom_angle_atom_site_label_2
_geom_angle_atom_site_label_3
_geom_angle
_geom_angle_site_symmetry_1
_geom_angle_site_symmetry_3
_geom_angle_publ_flag
O2 Pr1 O6 143.10(9) . . ?
O2 Pr1 O1 64.49(9) . . ?
O6 Pr1 O1 143.83(9) . . ?
O2 Pr1 O4 73.24(11) . . ?
O6 Pr1 O4 70.08(11) . . ?
O1 Pr1 O4 123.97(10) . . ?
O2 Pr1 O3 76.77(9) . . ?
O6 Pr1 O3 89.75(9) . . ?
O1 Pr1 O3 73.10(8) . . ?
O4 Pr1 O3 62.47(10) . . ?
O2 Pr1 O5 137.46(10) . . ?
O6 Pr1 O5 62.92(9) . . ?
O1 Pr1 O5 81.13(9) . . ?
O4 Pr1 O5 110.86(11) . . ?
O3 Pr1 O5 69.51(9) . . ?
O2 Pr1 F1 62.25(9) . . ?
O6 Pr1 F1 140.58(7) . . ?
O1 Pr1 F1 63.84(7) . . ?
O4 Pr1 F1 124.23(10) . . ?
O3 Pr1 F1 129.67(8) . . ?
O5 Pr1 F1 124.47(8) . . ?
O2 Pr1 S2 86.89(7) . . ?
O6 Pr1 S2 78.73(7) . . ?
O1 Pr1 S2 135.49(6) . . ?
O4 Pr1 S2 72.82(9) . . ?
O3 Pr1 S2 135.07(7) . . ?
O5 Pr1 S2 135.50(7) . . ?
F1 Pr1 S2 72.93(5) . . ?
O2 Pr1 S1 124.90(7) . . ?
O6 Pr1 S1 88.26(6) . . ?
O1 Pr1 S1 83.66(6) . . ?
O4 Pr1 S1 152.34(8) . . ?
O3 Pr1 S1 136.84(6) . . ?
O5 Pr1 S1 71.35(7) . . ?
F1 Pr1 S1 63.55(5) . . ?
S2 Pr1 S1 86.56(3) . . ?
C1 S1 Pr1 108.73(14) . . ?
C7 S2 Pr1 112.09(13) . . ?
C2 C1 C6 113.9(4) . . ?
C2 C1 S1 122.9(3) . . ?
C6 C1 S1 123.2(4) . . ?
F1 C2 C3 116.6(4) . . ?
F1 C2 C1 118.2(3) . . ?
C3 C2 C1 125.2(4) . . ?
F2 C3 C4 121.3(4) . . ?
F2 C3 C2 120.7(4) . . ?
C4 C3 C2 117.9(5) . . ?
F3 C4 C5 118.9(5) . . ?
F3 C4 C3 120.8(6) . . ?
C5 C4 C3 120.3(4) . . ?
C4 C5 F4 120.9(5) . . ?
C4 C5 C6 121.0(4) . . ?
F4 C5 C6 118.1(6) . . ?
F5 C6 C5 118.8(4) . . ?
F5 C6 C1 119.5(4) . . ?
C5 C6 C1 121.7(5) . . ?
C12 C7 C8 115.0(4) . . ?
C12 C7 S2 122.8(3) . . ?
C8 C7 S2 122.2(4) . . ?
F6 C8 C9 118.2(4) . . ?
F6 C8 C7 119.9(4) . . ?
C9 C8 C7 121.9(5) . . ?
F7 C9 C10 119.7(5) . . ?
F7 C9 C8 119.8(6) . . ?
C10 C9 C8 120.5(5) . . ?
F8 C10 C9 119.8(5) . . ?
F8 C10 C11 120.7(6) . . ?
C9 C10 C11 119.4(5) . . ?
F9 C11 C10 119.8(5) . . ?
F9 C11 C12 120.7(5) . . ?
C10 C11 C12 119.4(5) . . ?
F10 C12 C11 116.4(4) . . ?
F10 C12 C7 120.0(4) . . ?
C11 C12 C7 123.6(4) . . ?
C2 F1 Pr1 126.6(2) . . ?
C14 O1 C13 111.5(3) . . ?
C14 O1 Pr1 114.4(2) . . ?
C13 O1 Pr1 129.7(2) . . ?
C16 O2 C15 110.2(3) . . ?
C16 O2 Pr1 124.1(2) . . ?
C15 O2 Pr1 119.1(2) . . ?
C18 O3 C17 112.5(3) . . ?
C18 O3 Pr1 122.2(3) . . ?
C17 O3 Pr1 125.0(2) . . ?
C20 O4 C19 114.6(4) . . ?
C20 O4 Pr1 131.7(3) . . ?
C19 O4 Pr1 113.1(3) . . ?
C21 O5 C22 108.2(3) . . ?
C21 O5 Pr1 129.5(3) . . ?
C22 O5 Pr1 118.8(2) . . ?
C23 O6 C24 114.4(3) . . ?
C23 O6 Pr1 109.7(2) . . ?
C24 O6 Pr1 129.1(2) . . ?
O1 C14 C15 110.1(3) . . ?
C14 C15 O2 108.1(3) . . ?
O3 C18 C19 110.0(4) . . ?
C18 C19 O4 111.9(5) . . ?
O5 C22 C23 105.9(3) . . ?
O6 C23 C22 108.5(3) . . ?
C25 S3 Hg1B 110.75(11) . . ?
C25 S3 Hg1A 105.50(12) . 2_666 ?
Hg1B S3 Hg1A 91.33(5) . 2_666 ?
C25 S3 Hg1A 104.20(11) . . ?
Hg1B S3 Hg1A 6.98(3) . . ?
Hg1A S3 Hg1A 90.89(4) 2_666 . ?
C25 S3 Hg1B 99.21(12) . 2_666 ?
Hg1B S3 Hg1B 90.88(4) . 2_666 ?
Hg1A S3 Hg1B 6.96(3) 2_666 2_666 ?
Hg1A S3 Hg1B 89.60(4) . 2_666 ?
C30 C25 C26 114.9(3) . . ?
C30 C25 S3 121.0(2) . . ?
C26 C25 S3 124.1(3) . . ?
F11 C26 C27 117.8(3) . . ?
F11 C26 C25 119.3(3) . . ?
C27 C26 C25 122.9(3) . . ?
F12 C27 C28 119.5(3) . . ?
F12 C27 C26 120.3(4) . . ?
C28 C27 C26 120.2(3) . . ?
F13 C28 C27 121.0(3) . . ?
F13 C28 C29 119.9(4) . . ?
C27 C28 C29 119.1(3) . . ?
F14 C29 C30 120.7(4) . . ?
F14 C29 C28 119.8(3) . . ?
C30 C29 C28 119.5(3) . . ?
F15 C30 C25 119.4(3) . . ?
F15 C30 C29 117.3(3) . . ?
C25 C30 C29 123.3(3) . . ?
S5A Hg1A S4A 122.04(8) . . ?
S5A Hg1A S3 106.92(6) . 2_666 ?
S4A Hg1A S3 119.66(7) . 2_666 ?
S5A Hg1A S3 111.08(7) . . ?
S4A Hg1A S3 102.57(6) . . ?
S3 Hg1A S3 89.11(4) 2_666 . ?
C31A S4A Hg1A 103.2(2) . . ?
C32A C31A C36A 115.6(7) . . ?
C32A C31A S4A 121.1(6) . . ?
C36A C31A S4A 123.2(6) . . ?
F16A C32A C31A 120.6(7) . . ?
F16A C32A C33A 117.0(8) . . ?
C31A C32A C33A 122.4(8) . . ?
F17A C33A C34A 120.2(8) . . ?
F17A C33A C32A 120.1(9) . . ?
C34A C33A C32A 119.6(8) . . ?
F18A C34A C35A 119.5(9) . . ?
F18A C34A C33A 120.4(9) . . ?
C35A C34A C33A 120.1(7) . . ?
F19A C35A C34A 120.3(8) . . ?
F19A C35A C36A 120.2(10) . . ?
C34A C35A C36A 119.4(9) . . ?
F20A C36A C35A 117.6(8) . . ?
F20A C36A C31A 119.5(7) . . ?
C35A C36A C31A 122.8(8) . . ?
C37A S5A Hg1A 98.5(2) . . ?
C42A C37A C38A 116.5(7) . . ?
C42A C37A S5A 121.6(6) . . ?
C38A C37A S5A 121.7(6) . . ?
F21A C38A C39A 118.3(9) . . ?
F21A C38A C37A 119.9(7) . . ?
C39A C38A C37A 121.8(9) . . ?
F22A C39A C40A 120.5(9) . . ?
F22A C39A C38A 120.0(11) . . ?
C40A C39A C38A 119.6(9) . . ?
F23A C40A C41A 120.8(11) . . ?
F23A C40A C39A 118.6(12) . . ?
C41A C40A C39A 120.7(8) . . ?
F24A C41A C40A 120.3(10) . . ?
F24A C41A C42A 120.8(11) . . ?
C40A C41A C42A 118.9(8) . . ?
F25A C42A C37A 119.7(8) . . ?
F25A C42A C41A 117.8(8) . . ?
C37A C42A C41A 122.5(9) . . ?
S5B Hg1B S4B 116.44(8) . . ?
S5B Hg1B S3 129.09(7) . . ?
S4B Hg1B S3 106.07(6) . . ?
S5B Hg1B S3 96.96(6) . 2_666 ?
S4B Hg1B S3 114.74(7) . 2_666 ?
S3 Hg1B S3 89.12(4) . 2_666 ?
C31B S4B Hg1B 98.7(2) . . ?
C36B C31B C32B 115.4(6) . . ?
C36B C31B S4B 122.3(6) . . ?
C32B C31B S4B 122.3(5) . . ?
F16B C32B C33B 117.2(7) . . ?
F16B C32B C31B 120.1(6) . . ?
C33B C32B C31B 122.7(7) . . ?
F17B C33B C34B 119.5(7) . . ?
F17B C33B C32B 120.3(8) . . ?
C34B C33B C32B 120.2(8) . . ?
F18B C34B C33B 121.7(8) . . ?
F18B C34B C35B 119.9(8) . . ?
C33B C34B C35B 118.4(6) . . ?
F19B C35B C36B 119.8(8) . . ?
F19B C35B C34B 119.1(7) . . ?
C36B C35B C34B 121.1(7) . . ?
F20B C36B C35B 118.1(7) . . ?
F20B C36B C31B 119.8(6) . . ?
C35B C36B C31B 122.1(7) . . ?
C37B S5B Hg1B 102.1(2) . . ?
C38B C37B C42B 116.8(7) . . ?
C38B C37B S5B 123.1(6) . . ?
C42B C37B S5B 120.0(6) . . ?
F21B C38B C37B 121.9(7) . . ?
F21B C38B C39B 117.1(9) . . ?
C37B C38B C39B 121.0(9) . . ?
F22B C39B C40B 120.2(10) . . ?
F22B C39B C38B 119.2(11) . . ?
C40B C39B C38B 120.6(10) . . ?
C39B C40B F23B 121.0(12) . . ?
C39B C40B C41B 120.3(8) . . ?
F23B C40B C41B 118.7(12) . . ?
F24B C41B C42B 119.7(11) . . ?
F24B C41B C40B 121.2(9) . . ?
C42B C41B C40B 119.1(9) . . ?
F25B C42B C41B 118.0(8) . . ?
F25B C42B C37B 119.9(7) . . ?
C41B C42B C37B 122.2(9) . . ?
C44 O7 C43 115.8(6) . . ?
O8B O8A C45 65.2(8) . . ?
O8B O8A C46 74.4(10) . . ?
C45 O8A C46 110.3(10) . . ?
O7 C44 C45 117.8(6) . . ?
O8A C45 C44 122.9(8) . . ?

loop_
_geom_bond_atom_site_label_1
_geom_bond_atom_site_label_2
_geom_bond_distance
_geom_bond_site_symmetry_2
_geom_bond_publ_flag
Pr1 O2 2.527(3) . ?
Pr1 O6 2.536(2) . ?
Pr1 O1 2.545(2) . ?
Pr1 O4 2.552(3) . ?
Pr1 O3 2.570(3) . ?
Pr1 O5 2.604(3) . ?
Pr1 F1 2.799(2) . ?
Pr1 S2 2.8428(9) . ?
Pr1 S1 2.8808(9) . ?
S1 C1 1.747(4) . ?
S2 C7 1.753(4) . ?
C1 C2 1.389(6) . ?
C1 C6 1.398(5) . ?
C2 F1 1.356(5) . ?
C2 C3 1.389(6) . ?
C3 F2 1.326(6) . ?
C3 C4 1.362(8) . ?
C4 F3 1.348(5) . ?
C4 C5 1.354(9) . ?
C5 F4 1.354(6) . ?
C5 C6 1.396(7) . ?
C6 F5 1.327(6) . ?
C7 C12 1.389(6) . ?
C7 C8 1.393(6) . ?
C8 F6 1.341(6) . ?
C8 C9 1.388(7) . ?
C9 F7 1.343(6) . ?
C9 C10 1.363(9) . ?
C10 F8 1.348(6) . ?
C10 C11 1.370(7) . ?
C11 F9 1.343(6) . ?
C11 C12 1.375(6) . ?
C12 F10 1.345(5) . ?
O1 C14 1.436(4) . ?
O1 C13 1.436(5) . ?
O2 C16 1.442(5) . ?
O2 C15 1.471(5) . ?
O3 C18 1.423(5) . ?
O3 C17 1.445(5) . ?
O4 C20 1.401(6) . ?
O4 C19 1.478(7) . ?
O5 C21 1.419(5) . ?
O5 C22 1.458(5) . ?
O6 C23 1.413(5) . ?
O6 C24 1.448(4) . ?
C14 C15 1.466(6) . ?
C18 C19 1.429(9) . ?
C22 C23 1.516(7) . ?
S3 C25 1.753(3) . ?
S3 Hg1B 2.6377(14) . ?
S3 Hg1A 2.6479(14) 2_666 ?
S3 Hg1A 2.6780(14) . ?
S3 Hg1B 2.6875(14) 2_666 ?
C25 C30 1.379(5) . ?
C25 C26 1.389(5) . ?
C26 F11 1.332(4) . ?
C26 C27 1.376(5) . ?
C27 F12 1.337(4) . ?
C27 C28 1.359(6) . ?
C28 F13 1.339(4) . ?
C28 C29 1.379(5) . ?
C29 F14 1.338(5) . ?
C29 C30 1.379(5) . ?
C30 F15 1.347(4) . ?
Hg1A S5A 2.4488(17) . ?
Hg1A S4A 2.4517(17) . ?
Hg1A S3 2.6479(14) 2_666 ?
S4A C31A 1.749(7) . ?
C31A C32A 1.382(11) . ?
C31A C36A 1.392(11) . ?
C32A F16A 1.330(10) . ?
C32A C33A 1.395(11) . ?
C33A F17A 1.337(11) . ?
C33A C34A 1.367(14) . ?
C34A F18A 1.348(9) . ?
C34A C35A 1.366(15) . ?
C35A F19A 1.339(11) . ?
C35A C36A 1.386(11) . ?
C36A F20A 1.331(11) . ?
S5A C37A 1.756(7) . ?
C37A C42A 1.383(11) . ?
C37A C38A 1.389(11) . ?
C38A F21A 1.341(10) . ?
C38A C39A 1.386(12) . ?
C39A F22A 1.332(13) . ?
C39A C40A 1.373(17) . ?
C40A F23A 1.351(10) . ?
C40A C41A 1.364(17) . ?
C41A F24A 1.322(11) . ?
C41A C42A 1.390(13) . ?
C42A F25A 1.338(11) . ?
Hg1B S5B 2.4445(17) . ?
Hg1B S4B 2.4775(17) . ?
Hg1B S3 2.6875(14) 2_666 ?
S4B C31B 1.749(7) . ?
C31B C36B 1.396(10) . ?
C31B C32B 1.398(10) . ?
C32B F16B 1.338(9) . ?
C32B C33B 1.377(10) . ?
C33B F17B 1.338(10) . ?
C33B C34B 1.376(12) . ?
C34B F18B 1.335(8) . ?
C34B C35B 1.380(12) . ?
C35B F19B 1.353(9) . ?
C35B C36B 1.370(10) . ?
C36B F20B 1.328(9) . ?
S5B C37B 1.754(7) . ?
C37B C38B 1.382(12) . ?
C37B C42B 1.400(11) . ?
C38B F21B 1.328(11) . ?
C38B C39B 1.401(12) . ?
C39B F22B 1.336(14) . ?
C39B C40B 1.349(18) . ?
C40B F23B 1.349(10) . ?
C40B C41B 1.384(18) . ?
C41B F24B 1.337(12) . ?
C41B C42B 1.380(13) . ?
C42B F25B 1.334(11) . ?
O7 C44 1.282(8) . ?
O7 C43 1.406(10) . ?
O8A O8B 1.038(12) . ?
O8A C45 1.347(12) . ?
O8A C46 1.434(14) . ?
C44 C45 1.456(10) . ?

loop_
_geom_torsion_atom_site_label_1
_geom_torsion_atom_site_label_2
_geom_torsion_atom_site_label_3
_geom_torsion_atom_site_label_4
_geom_torsion
_geom_torsion_site_symmetry_1
_geom_torsion_site_symmetry_2
_geom_torsion_site_symmetry_3
_geom_torsion_site_symmetry_4
_geom_torsion_publ_flag
O2 Pr1 S1 C1 13.24(15) . . . . ?
O6 Pr1 S1 C1 -149.36(14) . . . . ?
O1 Pr1 S1 C1 65.95(14) . . . . ?
O4 Pr1 S1 C1 -111.8(2) . . . . ?
O3 Pr1 S1 C1 122.86(15) . . . . ?
O5 Pr1 S1 C1 148.70(15) . . . . ?
F1 Pr1 S1 C1 2.08(13) . . . . ?
S2 Pr1 S1 C1 -70.55(13) . . . . ?
O2 Pr1 S2 C7 -99.80(17) . . . . ?
O6 Pr1 S2 C7 114.37(17) . . . . ?
O1 Pr1 S2 C7 -51.90(18) . . . . ?
O4 Pr1 S2 C7 -173.21(18) . . . . ?
O3 Pr1 S2 C7 -167.52(17) . . . . ?
O5 Pr1 S2 C7 84.25(18) . . . . ?
F1 Pr1 S2 C7 -37.90(16) . . . . ?
S1 Pr1 S2 C7 25.46(15) . . . . ?
Pr1 S1 C1 C2 -3.3(3) . . . . ?
Pr1 S1 C1 C6 177.4(3) . . . . ?
C6 C1 C2 F1 -178.5(3) . . . . ?
S1 C1 C2 F1 2.1(5) . . . . ?
C6 C1 C2 C3 -0.3(6) . . . . ?
S1 C1 C2 C3 -179.7(3) . . . . ?
F1 C2 C3 F2 0.2(5) . . . . ?
C1 C2 C3 F2 -178.0(4) . . . . ?
F1 C2 C3 C4 177.8(4) . . . . ?
C1 C2 C3 C4 -0.5(6) . . . . ?
F2 C3 C4 F3 -1.1(7) . . . . ?
C2 C3 C4 F3 -178.7(4) . . . . ?
F2 C3 C4 C5 178.2(4) . . . . ?
C2 C3 C4 C5 0.7(7) . . . . ?
F3 C4 C5 F4 -0.5(7) . . . . ?
C3 C4 C5 F4 -179.8(4) . . . . ?
F3 C4 C5 C6 179.2(4) . . . . ?
C3 C4 C5 C6 -0.1(7) . . . . ?
C4 C5 C6 F5 179.9(4) . . . . ?
F4 C5 C6 F5 -0.4(6) . . . . ?
C4 C5 C6 C1 -0.7(7) . . . . ?
F4 C5 C6 C1 179.0(4) . . . . ?
C2 C1 C6 F5 -179.8(4) . . . . ?
S1 C1 C6 F5 -0.4(6) . . . . ?
C2 C1 C6 C5 0.9(6) . . . . ?
S1 C1 C6 C5 -179.7(3) . . . . ?
Pr1 S2 C7 C12 -87.1(3) . . . . ?
Pr1 S2 C7 C8 95.5(3) . . . . ?
C12 C7 C8 F6 -178.9(4) . . . . ?
S2 C7 C8 F6 -1.3(5) . . . . ?
C12 C7 C8 C9 2.4(6) . . . . ?
S2 C7 C8 C9 -179.9(3) . . . . ?
F6 C8 C9 F7 -0.9(6) . . . . ?
C7 C8 C9 F7 177.8(4) . . . . ?
F6 C8 C9 C10 -179.5(4) . . . . ?
C7 C8 C9 C10 -0.9(7) . . . . ?
F7 C9 C10 F8 0.5(7) . . . . ?
C8 C9 C10 F8 179.2(4) . . . . ?
F7 C9 C10 C11 -179.6(4) . . . . ?
C8 C9 C10 C11 -1.0(7) . . . . ?
F8 C10 C11 F9 0.6(7) . . . . ?
C9 C10 C11 F9 -179.2(4) . . . . ?
F8 C10 C11 C12 -179.1(4) . . . . ?
C9 C10 C11 C12 1.1(7) . . . . ?
F9 C11 C12 F10 1.0(6) . . . . ?
C10 C11 C12 F10 -179.3(4) . . . . ?
F9 C11 C12 C7 -179.0(4) . . . . ?
C10 C11 C12 C7 0.6(7) . . . . ?
C8 C7 C12 F10 177.6(3) . . . . ?
S2 C7 C12 F10 -0.1(5) . . . . ?
C8 C7 C12 C11 -2.3(6) . . . . ?
S2 C7 C12 C11 -180.0(3) . . . . ?
C3 C2 F1 Pr1 -177.8(2) . . . . ?
C1 C2 F1 Pr1 0.5(4) . . . . ?
O2 Pr1 F1 C2 -171.4(3) . . . . ?
O6 Pr1 F1 C2 47.1(3) . . . . ?
O1 Pr1 F1 C2 -97.9(3) . . . . ?
O4 Pr1 F1 C2 147.4(2) . . . . ?
O3 Pr1 F1 C2 -132.0(2) . . . . ?
O5 Pr1 F1 C2 -41.0(3) . . . . ?
S2 Pr1 F1 C2 93.0(2) . . . . ?
S1 Pr1 F1 C2 -1.7(2) . . . . ?
O2 Pr1 O1 C14 -23.7(3) . . . . ?
O6 Pr1 O1 C14 124.4(3) . . . . ?
O4 Pr1 O1 C14 21.3(3) . . . . ?
O3 Pr1 O1 C14 59.4(3) . . . . ?
O5 Pr1 O1 C14 130.6(3) . . . . ?
F1 Pr1 O1 C14 -93.8(3) . . . . ?
S2 Pr1 O1 C14 -78.9(3) . . . . ?
S1 Pr1 O1 C14 -157.4(3) . . . . ?
O2 Pr1 O1 C13 130.4(3) . . . . ?
O6 Pr1 O1 C13 -81.5(3) . . . . ?
O4 Pr1 O1 C13 175.5(3) . . . . ?
O3 Pr1 O1 C13 -146.5(3) . . . . ?
O5 Pr1 O1 C13 -75.3(3) . . . . ?
F1 Pr1 O1 C13 60.3(3) . . . . ?
S2 Pr1 O1 C13 75.3(3) . . . . ?
S1 Pr1 O1 C13 -3.3(3) . . . . ?
O6 Pr1 O2 C16 57.3(4) . . . . ?
O1 Pr1 O2 C16 -154.0(4) . . . . ?
O4 Pr1 O2 C16 63.7(4) . . . . ?
O3 Pr1 O2 C16 128.6(4) . . . . ?
O5 Pr1 O2 C16 166.6(4) . . . . ?
F1 Pr1 O2 C16 -81.6(4) . . . . ?
S2 Pr1 O2 C16 -9.2(4) . . . . ?
S1 Pr1 O2 C16 -92.9(4) . . . . ?
O6 Pr1 O2 C15 -154.0(3) . . . . ?
O1 Pr1 O2 C15 -5.3(3) . . . . ?
O4 Pr1 O2 C15 -147.5(3) . . . . ?
O3 Pr1 O2 C15 -82.7(3) . . . . ?
O5 Pr1 O2 C15 -44.7(3) . . . . ?
F1 Pr1 O2 C15 67.2(3) . . . . ?
S2 Pr1 O2 C15 139.5(3) . . . . ?
S1 Pr1 O2 C15 55.9(3) . . . . ?
O2 Pr1 O3 C18 -69.2(4) . . . . ?
O6 Pr1 O3 C18 76.1(4) . . . . ?
O1 Pr1 O3 C18 -136.2(4) . . . . ?
O4 Pr1 O3 C18 8.6(3) . . . . ?
O5 Pr1 O3 C18 137.2(4) . . . . ?
F1 Pr1 O3 C18 -104.5(4) . . . . ?
S2 Pr1 O3 C18 2.5(4) . . . . ?
S1 Pr1 O3 C18 163.3(3) . . . . ?
O2 Pr1 O3 C17 117.1(3) . . . . ?
O6 Pr1 O3 C17 -97.6(3) . . . . ?
O1 Pr1 O3 C17 50.1(3) . . . . ?
O4 Pr1 O3 C17 -165.1(3) . . . . ?
O5 Pr1 O3 C17 -36.5(3) . . . . ?
F1 Pr1 O3 C17 81.8(3) . . . . ?
S2 Pr1 O3 C17 -171.2(2) . . . . ?
S1 Pr1 O3 C17 -10.4(3) . . . . ?
O2 Pr1 O4 C20 -136.7(5) . . . . ?
O6 Pr1 O4 C20 39.1(5) . . . . ?
O1 Pr1 O4 C20 -178.6(5) . . . . ?
O3 Pr1 O4 C20 139.7(5) . . . . ?
O5 Pr1 O4 C20 88.1(5) . . . . ?
F1 Pr1 O4 C20 -99.2(5) . . . . ?
S2 Pr1 O4 C20 -44.8(5) . . . . ?
S1 Pr1 O4 C20 -1.3(6) . . . . ?
O2 Pr1 O4 C19 53.5(4) . . . . ?
O6 Pr1 O4 C19 -130.6(4) . . . . ?
O1 Pr1 O4 C19 11.7(5) . . . . ?
O3 Pr1 O4 C19 -30.0(4) . . . . ?
O5 Pr1 O4 C19 -81.6(4) . . . . ?
F1 Pr1 O4 C19 91.0(4) . . . . ?
S2 Pr1 O4 C19 145.4(4) . . . . ?
S1 Pr1 O4 C19 -171.1(4) . . . . ?
O2 Pr1 O5 C21 72.1(4) . . . . ?
O6 Pr1 O5 C21 -147.4(4) . . . . ?
O1 Pr1 O5 C21 36.7(3) . . . . ?
O4 Pr1 O5 C21 159.8(3) . . . . ?
O3 Pr1 O5 C21 111.9(4) . . . . ?
F1 Pr1 O5 C21 -12.9(4) . . . . ?
S2 Pr1 O5 C21 -113.9(3) . . . . ?
S1 Pr1 O5 C21 -49.6(3) . . . . ?
O2 Pr1 O5 C22 -131.9(3) . . . . ?
O6 Pr1 O5 C22 8.6(3) . . . . ?
O1 Pr1 O5 C22 -167.3(3) . . . . ?
O4 Pr1 O5 C22 -44.2(3) . . . . ?
O3 Pr1 O5 C22 -92.1(3) . . . . ?
F1 Pr1 O5 C22 143.1(2) . . . . ?
S2 Pr1 O5 C22 42.2(3) . . . . ?
S1 Pr1 O5 C22 106.5(3) . . . . ?
O2 Pr1 O6 C23 95.9(3) . . . . ?
O1 Pr1 O6 C23 -31.4(3) . . . . ?
O4 Pr1 O6 C23 89.4(3) . . . . ?
O3 Pr1 O6 C23 28.7(3) . . . . ?
O5 Pr1 O6 C23 -38.3(2) . . . . ?
F1 Pr1 O6 C23 -150.6(2) . . . . ?
S2 Pr1 O6 C23 165.0(3) . . . . ?
S1 Pr1 O6 C23 -108.2(2) . . . . ?
O2 Pr1 O6 C24 -115.3(3) . . . . ?
O1 Pr1 O6 C24 117.4(3) . . . . ?
O4 Pr1 O6 C24 -121.8(3) . . . . ?
O3 Pr1 O6 C24 177.5(3) . . . . ?
O5 Pr1 O6 C24 110.5(3) . . . . ?
F1 Pr1 O6 C24 -1.7(4) . . . . ?
S2 Pr1 O6 C24 -46.2(3) . . . . ?
S1 Pr1 O6 C24 40.6(3) . . . . ?
C13 O1 C14 C15 -108.2(4) . . . . ?
Pr1 O1 C14 C15 50.6(4) . . . . ?
O1 C14 C15 O2 -52.6(5) . . . . ?
C16 O2 C15 C14 -175.3(4) . . . . ?
Pr1 O2 C15 C14 31.9(4) . . . . ?
C17 O3 C18 C19 -170.9(5) . . . . ?
Pr1 O3 C18 C19 14.7(7) . . . . ?
O3 C18 C19 O4 -42.5(8) . . . . ?
C20 O4 C19 C18 -119.4(6) . . . . ?
Pr1 O4 C19 C18 52.2(7) . . . . ?
C21 O5 C22 C23 -179.8(3) . . . . ?
Pr1 O5 C22 C23 19.4(4) . . . . ?
C24 O6 C23 C22 -87.4(4) . . . . ?
Pr1 O6 C23 C22 66.4(3) . . . . ?
O5 C22 C23 O6 -55.1(4) . . . . ?
Hg1B S3 C25 C30 134.6(3) . . . . ?
Hg1A S3 C25 C30 -127.8(3) 2_666 . . . ?
Hg1A S3 C25 C30 137.2(3) . . . . ?
Hg1B S3 C25 C30 -130.9(3) 2_666 . . . ?
Hg1B S3 C25 C26 -47.8(4) . . . . ?
Hg1A S3 C25 C26 49.8(4) 2_666 . . . ?
Hg1A S3 C25 C26 -45.2(4) . . . . ?
Hg1B S3 C25 C26 46.7(4) 2_666 . . . ?
C30 C25 C26 F11 -179.5(4) . . . . ?
S3 C25 C26 F11 2.8(6) . . . . ?
C30 C25 C26 C27 -0.1(6) . . . . ?
S3 C25 C26 C27 -177.8(4) . . . . ?
F11 C26 C27 F12 -1.5(7) . . . . ?
C25 C26 C27 F12 179.1(4) . . . . ?
F11 C26 C27 C28 178.9(5) . . . . ?
C25 C26 C27 C28 -0.5(8) . . . . ?
F12 C27 C28 F13 0.4(7) . . . . ?
C26 C27 C28 F13 180.0(4) . . . . ?
F12 C27 C28 C29 -178.4(5) . . . . ?
C26 C27 C28 C29 1.2(7) . . . . ?
F13 C28 C29 F14 -0.7(7) . . . . ?
C27 C28 C29 F14 178.1(5) . . . . ?
F13 C28 C29 C30 179.9(4) . . . . ?
C27 C28 C29 C30 -1.3(7) . . . . ?
C26 C25 C30 F15 -179.0(4) . . . . ?
S3 C25 C30 F15 -1.2(5) . . . . ?
C26 C25 C30 C29 0.0(6) . . . . ?
S3 C25 C30 C29 177.8(4) . . . . ?
F14 C29 C30 F15 0.3(7) . . . . ?
C28 C29 C30 F15 179.7(4) . . . . ?
F14 C29 C30 C25 -178.6(4) . . . . ?
C28 C29 C30 C25 0.7(7) . . . . ?
C25 S3 Hg1A S5A -1.58(13) . . . . ?
Hg1B S3 Hg1A S5A 158.5(5) . . . . ?
Hg1A S3 Hg1A S5A -107.81(7) 2_666 . . . ?
Hg1B S3 Hg1A S5A -100.97(6) 2_666 . . . ?
C25 S3 Hg1A S4A -133.53(13) . . . . ?
Hg1B S3 Hg1A S4A 26.5(4) . . . . ?
Hg1A S3 Hg1A S4A 120.24(7) 2_666 . . . ?
Hg1B S3 Hg1A S4A 127.08(6) 2_666 . . . ?
C25 S3 Hg1A S3 106.24(12) . . . 2_666 ?
Hg1B S3 Hg1A S3 -93.7(4) . . . 2_666 ?
Hg1A S3 Hg1A S3 0.0 2_666 . . 2_666 ?
Hg1B S3 Hg1A S3 6.84(3) 2_666 . . 2_666 ?
S5A Hg1A S4A C31A 26.6(3) . . . . ?
S3 Hg1A S4A C31A -112.1(3) 2_666 . . . ?
S3 Hg1A S4A C31A 151.6(3) . . . . ?
Hg1A S4A C31A C32A -124.8(6) . . . . ?
Hg1A S4A C31A C36A 59.5(7) . . . . ?
C36A C31A C32A F16A -179.5(8) . . . . ?
S4A C31A C32A F16A 4.5(11) . . . . ?
C36A C31A C32A C33A -0.5(12) . . . . ?
S4A C31A C32A C33A -176.5(6) . . . . ?
F16A C32A C33A F17A 0.3(12) . . . . ?
C31A C32A C33A F17A -178.7(8) . . . . ?
F16A C32A C33A C34A 179.3(8) . . . . ?
C31A C32A C33A C34A 0.3(13) . . . . ?
F17A C33A C34A F18A -0.2(13) . . . . ?
C32A C33A C34A F18A -179.1(8) . . . . ?
F17A C33A C34A C35A 179.5(9) . . . . ?
C32A C33A C34A C35A 0.5(13) . . . . ?
F18A C34A C35A F19A -1.0(15) . . . . ?
C33A C34A C35A F19A 179.4(9) . . . . ?
F18A C34A C35A C36A 178.6(8) . . . . ?
C33A C34A C35A C36A -1.0(15) . . . . ?
F19A C35A C36A F20A -1.9(15) . . . . ?
C34A C35A C36A F20A 178.5(9) . . . . ?
F19A C35A C36A C31A -179.6(9) . . . . ?
C34A C35A C36A C31A 0.8(15) . . . . ?
C32A C31A C36A F20A -177.7(8) . . . . ?
S4A C31A C36A F20A -1.8(12) . . . . ?
C32A C31A C36A C35A 0.0(13) . . . . ?
S4A C31A C36A C35A 175.9(8) . . . . ?
S4A Hg1A S5A C37A 19.4(3) . . . . ?
S3 Hg1A S5A C37A 162.6(3) 2_666 . . . ?
S3 Hg1A S5A C37A -101.7(3) . . . . ?
Hg1A S5A C37A C42A -116.3(6) . . . . ?
Hg1A S5A C37A C38A 67.6(7) . . . . ?
C42A C37A C38A F21A -179.5(8) . . . . ?
S5A C37A C38A F21A -3.2(12) . . . . ?
C42A C37A C38A C39A 0.1(13) . . . . ?
S5A C37A C38A C39A 176.4(7) . . . . ?
F21A C38A C39A F22A -0.2(15) . . . . ?
C37A C38A C39A F22A -179.9(9) . . . . ?
F21A C38A C39A C40A -180.0(9) . . . . ?
C37A C38A C39A C40A 0.4(15) . . . . ?
F22A C39A C40A F23A 0.4(15) . . . . ?
C38A C39A C40A F23A -179.8(9) . . . . ?
F22A C39A C40A C41A 179.3(10) . . . . ?
C38A C39A C40A C41A -0.9(15) . . . . ?
F23A C40A C41A F24A -0.7(14) . . . . ?
C39A C40A C41A F24A -179.5(9) . . . . ?
F23A C40A C41A C42A 179.8(8) . . . . ?
C39A C40A C41A C42A 0.9(14) . . . . ?
C38A C37A C42A F25A 179.6(7) . . . . ?
S5A C37A C42A F25A 3.2(11) . . . . ?
C38A C37A C42A C41A -0.1(12) . . . . ?
S5A C37A C42A C41A -176.4(7) . . . . ?
F24A C41A C42A F25A 0.4(13) . . . . ?
C40A C41A C42A F25A 179.9(8) . . . . ?
F24A C41A C42A C37A -179.9(8) . . . . ?
C40A C41A C42A C37A -0.4(13) . . . . ?
C25 S3 Hg1B S5B 1.93(15) . . . . ?
Hg1A S3 Hg1B S5B -105.21(8) 2_666 . . . ?
Hg1A S3 Hg1B S5B -18.8(4) . . . . ?
Hg1B S3 Hg1B S5B -98.26(8) 2_666 . . . ?
C25 S3 Hg1B S4B -144.26(13) . . . . ?
Hg1A S3 Hg1B S4B 108.60(7) 2_666 . . . ?
Hg1A S3 Hg1B S4B -165.0(5) . . . . ?
Hg1B S3 Hg1B S4B 115.55(7) 2_666 . . . ?
C25 S3 Hg1B S3 100.19(12) . . . 2_666 ?
Hg1A S3 Hg1B S3 -6.95(3) 2_666 . . 2_666 ?
Hg1A S3 Hg1B S3 79.5(4) . . . 2_666 ?
Hg1B S3 Hg1B S3 0.0 2_666 . . 2_666 ?
S5B Hg1B S4B C31B 8.5(3) . . . . ?
S3 Hg1B S4B C31B 159.7(3) . . . . ?
S3 Hg1B S4B C31B -103.7(3) 2_666 . . . ?
Hg1B S4B C31B C36B 65.6(6) . . . . ?
Hg1B S4B C31B C32B -114.4(6) . . . . ?
C36B C31B C32B F16B 179.8(7) . . . . ?
S4B C31B C32B F16B -0.2(11) . . . . ?
C36B C31B C32B C33B -1.7(12) . . . . ?
S4B C31B C32B C33B 178.3(7) . . . . ?
F16B C32B C33B F17B 0.3(13) . . . . ?
C31B C32B C33B F17B -178.3(8) . . . . ?
F16B C32B C33B C34B 177.7(8) . . . . ?
C31B C32B C33B C34B -0.8(13) . . . . ?
F17B C33B C34B F18B -1.1(13) . . . . ?
C32B C33B C34B F18B -178.6(8) . . . . ?
F17B C33B C34B C35B -179.6(8) . . . . ?
C32B C33B C34B C35B 3.0(13) . . . . ?
F18B C34B C35B F19B -0.9(12) . . . . ?
C33B C34B C35B F19B 177.6(8) . . . . ?
F18B C34B C35B C36B 179.0(7) . . . . ?
C33B C34B C35B C36B -2.6(12) . . . . ?
F19B C35B C36B F20B 0.6(11) . . . . ?
C34B C35B C36B F20B -179.3(7) . . . . ?
F19B C35B C36B C31B 179.8(7) . . . . ?
C34B C35B C36B C31B -0.1(12) . . . . ?
C32B C31B C36B F20B -178.6(7) . . . . ?
S4B C31B C36B F20B 1.4(10) . . . . ?
C32B C31B C36B C35B 2.1(11) . . . . ?
S4B C31B C36B C35B -177.8(6) . . . . ?
S4B Hg1B S5B C37B 46.5(3) . . . . ?
S3 Hg1B S5B C37B -96.9(3) . . . . ?
S3 Hg1B S5B C37B 168.6(3) 2_666 . . . ?
Hg1B S5B C37B C38B 44.7(7) . . . . ?
Hg1B S5B C37B C42B -136.8(6) . . . . ?
C42B C37B C38B F21B -177.9(7) . . . . ?
S5B C37B C38B F21B 0.6(11) . . . . ?
C42B C37B C38B C39B 0.9(12) . . . . ?
S5B C37B C38B C39B 179.4(7) . . . . ?
F21B C38B C39B F22B -0.7(13) . . . . ?
C37B C38B C39B F22B -179.5(8) . . . . ?
F21B C38B C39B C40B 178.3(9) . . . . ?
C37B C38B C39B C40B -0.5(14) . . . . ?
F22B C39B C40B F23B -1.7(16) . . . . ?
C38B C39B C40B F23B 179.3(9) . . . . ?
F22B C39B C40B C41B 179.2(10) . . . . ?
C38B C39B C40B C41B 0.2(16) . . . . ?
C39B C40B C41B F24B 179.2(10) . . . . ?
F23B C40B C41B F24B 0.1(16) . . . . ?
C39B C40B C41B C42B -0.3(16) . . . . ?
F23B C40B C41B C42B -179.4(9) . . . . ?
F24B C41B C42B F25B 0.8(13) . . . . ?
C40B C41B C42B F25B -179.7(9) . . . . ?
F24B C41B C42B C37B -178.8(8) . . . . ?
C40B C41B C42B C37B 0.7(14) . . . . ?
C38B C37B C42B F25B 179.4(7) . . . . ?
S5B C37B C42B F25B 0.8(11) . . . . ?
C38B C37B C42B C41B -1.0(12) . . . . ?
S5B C37B C42B C41B -179.6(7) . . . . ?
C43 O7 C44 C45 -174.3(8) . . . . ?
O8B O8A C45 C44 96.3(12) . . . . ?
C46 O8A C45 C44 157.1(8) . . . . ?
O7 C44 C45 O8A -29.7(12) . . . . ?
